data_2004898
loop_
_publ_author_name
'N\"ather, C.'
'John, A.'
'Ruppert, K.'
'Bock, H.'

_publ_section_title Bis(<i>N</i>,<i>N</i>-dimethylformamide)(pyrocatecholato-<i>O</i>,<i>O</i>')lithium
_journal_issue 5
_journal_name_full 'Acta Crystallographica Section C'
_journal_page_first 1166
_journal_page_last 1168
_journal_paper_doi 10.1107/S010827019501571X
_journal_volume 52
_journal_year 1996
_chemical_formula_moiety '[Li (C6 H5 O2 )(C3 H7 N O )2 ]'
_chemical_formula_sum 'C12 H19 Li N2 O4'
_chemical_formula_weight 262.23
_chemical_name_systematic
;
 ?
;
_space_group_IT_number 14
_symmetry_cell_setting monoclinic
_symmetry_space_group_name_Hall '-P 2ybc'
_symmetry_space_group_name_H-M 'P 1 21/c 1'
_audit_creation_method SHELXL
_cell_angle_alpha 90.00
_cell_angle_beta 101.920(10)
_cell_angle_gamma 90.00
_cell_formula_units_Z 4
_cell_length_a 8.2150(10)
_cell_length_b 17.387(2)
_cell_length_c 10.0420(10)
_cell_measurement_reflns_used 30
_cell_measurement_temperature 200(2)
_cell_measurement_theta_max 15
_cell_measurement_theta_min 12.5
_cell_volume 1403.4(3)
_computing_cell_refinement DIF4
_computing_data_collection 'DIF4 (Stoe & Cie, 1988)'
_computing_data_reduction DIF4
_computing_molecular_graphics 'SHELXTL/PC XP (Sheldrick, 1992)'
_computing_publication_material 'SHELXL93 CIFTAB'
_computing_structure_refinement 'SHELXL93 (Sheldrick, 1993)'
_computing_structure_solution 'SHELXS86 (Sheldrick, 1990)'
_diffrn_ambient_temperature 200(2)
_diffrn_measurement_device 'STOE AED-II four circle diffractometer'
_diffrn_measurement_method \w-\q
_diffrn_radiation_monochromator graphite
_diffrn_radiation_source 'fine-focus sealed tube'
_diffrn_radiation_type MoK\a
_diffrn_radiation_wavelength 0.71073
_diffrn_reflns_av_R_equivalents 0.0640
_diffrn_reflns_av_sigmaI/netI 0.0906
_diffrn_reflns_limit_h_max 8
_diffrn_reflns_limit_h_min 0
_diffrn_reflns_limit_k_max 18
_diffrn_reflns_limit_k_min -18
_diffrn_reflns_limit_l_max 10
_diffrn_reflns_limit_l_min -10
_diffrn_reflns_number 3691
_diffrn_reflns_theta_max 22.49
_diffrn_reflns_theta_min 2.34
_diffrn_standards_decay_% negligible
_diffrn_standards_interval_time 120
_diffrn_standards_number 4
_exptl_absorpt_coefficient_mu 0.092
_exptl_absorpt_correction_type none
_exptl_crystal_colour colourless
_exptl_crystal_density_diffrn 1.241
_exptl_crystal_description prism
_exptl_crystal_F_000 560
_exptl_crystal_size_max 0.5
_exptl_crystal_size_mid 0.3
_exptl_crystal_size_min 0.3
_refine_diff_density_max 0.167
_refine_diff_density_min -0.169
_refine_ls_extinction_coef 0.0059(13)
_refine_ls_extinction_method 'SHELXL93 (Sheldrick, 1993)'
_refine_ls_goodness_of_fit_all 0.974
_refine_ls_goodness_of_fit_obs 1.136
_refine_ls_hydrogen_treatment 'H-atom treatment: see text'
_refine_ls_matrix_type full
_refine_ls_number_parameters 181
_refine_ls_number_reflns 1800
_refine_ls_number_restraints 0
_refine_ls_restrained_S_all 0.974
_refine_ls_restrained_S_obs 1.136
_refine_ls_R_factor_all 0.1010
_refine_ls_R_factor_obs 0.0453
_refine_ls_shift/esd_max 0.000
_refine_ls_shift/esd_mean 0.000
_refine_ls_structure_factor_coef Fsqd
_refine_ls_weighting_details 'w = 1/[\s^2^(Fo^2^)+(0.0348P)^2^] where P=(Fo^2^+2Fc^2^)/3'
_refine_ls_weighting_scheme calc
_refine_ls_wR_factor_all 0.0894
_refine_ls_wR_factor_obs 0.0788
_reflns_number_observed 1100
_reflns_number_total 1800
_reflns_observed_criterion >2sigma(I)
_cod_data_source_file kh1058.cif
_cod_data_source_block acjohn
_cod_depositor_comments
;
The following automatic conversions were performed:

'_exptl_absorpt_correction_type' value 'None' changed to 'none'
according to /home/saulius/struct/CIF-dictionaries/cif_core.dic
dictionary named 'cif_core.dic' version 2.4.1 from 2010-06-29.

Automatic conversion script
Id: cif_fix_values 1715 2011-07-08 13:25:40Z adriana 

The following automatic conversions were performed:

'_refine_ls_weighting_scheme' value 'calc w =
1/[\s^2^(Fo^2^)+(0.0348P)^2^] where P=(Fo^2^+2Fc^2^)/3' was changed
to 'calc'. New tag '_refine_ls_weighting_details' was created. The
value of the new tag was set to 'w = 1/[\s^2^(Fo^2^)+(0.0348P)^2^]
where P=(Fo^2^+2Fc^2^)/3'.

Automatic conversion script
Id: cif_fix_values 3143 2015-03-26 13:38:13Z robertas 
;
_cod_original_cell_volume 1403.5(3)
_cod_original_sg_symbol_H-M P21/c
_cod_database_code 2004898

loop_
_symmetry_equiv_pos_as_xyz
'x, y, z'
'-x, y+1/2, -z+1/2'
'-x, -y, -z'
'x, -y-1/2, z-1/2'

loop_
_atom_site_aniso_label
_atom_site_aniso_U_11
_atom_site_aniso_U_22
_atom_site_aniso_U_33
_atom_site_aniso_U_12
_atom_site_aniso_U_13
_atom_site_aniso_U_23
Li1 0.027(3) 0.025(3) 0.020(2) 0.001(2) 0.007(2) -0.002(2)
O1 0.0334(12) 0.0218(11) 0.0127(9) -0.0019(10) 0.0088(8) 0.0025(9)
O2 0.0282(11) 0.0235(10) 0.0111(9) -0.0018(10) 0.0071(7) -0.0018(9)
C1 0.019(2) 0.022(2) 0.0158(14) 0.0036(15) 0.0091(11) 0.0004(15)
C2 0.026(2) 0.030(2) 0.0128(14) -0.001(2) 0.0048(12) -0.0032(14)
C3 0.030(2) 0.026(2) 0.029(2) -0.004(2) 0.0077(14) -0.0065(15)
C4 0.033(2) 0.025(2) 0.027(2) -0.005(2) 0.0129(14) 0.006(2)
C5 0.030(2) 0.025(2) 0.018(2) 0.0025(15) 0.0106(14) 0.0040(14)
C6 0.019(2) 0.019(2) 0.0148(14) 0.0039(14) 0.0043(11) 0.0006(14)
O3 0.0336(15) 0.0198(12) 0.0531(14) -0.0025(10) 0.0154(11) -0.0031(11)
N1 0.030(2) 0.0216(13) 0.0266(13) -0.0037(12) 0.0086(11) -0.0048(12)
C11 0.022(2) 0.033(2) 0.030(2) 0.001(2) 0.0090(14) 0.001(2)
C12 0.053(3) 0.039(2) 0.034(2) -0.004(2) 0.021(2) -0.002(2)
C13 0.050(2) 0.026(2) 0.039(2) -0.004(2) 0.012(2) -0.009(2)
O4 0.0277(13) 0.0414(13) 0.0253(11) 0.0001(11) 0.0105(9) -0.0049(10)
N2 0.0171(15) 0.0294(14) 0.0218(13) 0.0017(12) 0.0064(10) -0.0011(12)
C21 0.019(2) 0.028(2) 0.031(2) -0.002(2) 0.0026(13) 0.001(2)
C22 0.033(2) 0.047(2) 0.024(2) -0.005(2) 0.0103(14) -0.003(2)
C23 0.020(2) 0.036(2) 0.032(2) -0.0005(15) 0.0042(14) -0.0052(14)

loop_
_atom_site_label
_atom_site_occupancy
_atom_site_fract_x
_atom_site_fract_y
_atom_site_fract_z
_atom_site_U_iso_or_equiv
_atom_site_thermal_displace_type
_atom_site_calc_flag
_atom_site_refinement_flags
_atom_site_type_symbol
Li1 1 .6305(6) .6787(3) .1758(4) .0236(11) Uani d . Li
O1 1 .7312(2) .74629(10) .3227(2) .0220(5) Uani d . O
O2 1 .6960(2) .75497(10) .0576(2) .0205(5) Uani d . O
C1 1 .7800(3) .8130(2) .2731(2) .0182(7) Uani d . C
C2 1 .8442(4) .8749(2) .3531(3) .0230(7) Uani d . C
H2A 1 .8545(4) .8722(2) .4490(3) .028 Uiso calc R H
C3 1 .8943(4) .9414(2) .2946(3) .0281(8) Uani d . C
H3A 1 .9390(4) .9837(2) .3503(3) .034 Uiso calc R H
C4 1 .8780(3) .9452(2) .1536(3) .0275(7) Uani d . C
H4A 1 .9122(3) .9901(2) .1130(3) .033 Uiso calc R H
C5 1 .8117(4) .8834(2) .0727(3) .0234(7) Uani d . C
H5A 1 .8004(4) .8867(2) -.0232(3) .028 Uiso calc R H
C6 1 .7617(3) .8167(2) .1297(2) .0175(6) Uani d . C
O3 1 .6983(2) .57675(11) .1471(2) .0346(6) Uani d . O
N1 1 .6328(3) .45314(13) .1847(2) .0258(6) Uani d . N
C11 1 .6871(4) .5086(2) .1147(3) .0278(8) Uani d . C
H11 1 .7200(4) .4945(2) .0327(3) .033 Uiso calc R H
C12 1 .5808(4) .4699(2) .3119(3) .0403(9) Uani d . C
H12A 1 .4826(15) .4390(8) .3173(9) .060 Uiso calc R H
H12B 1 .554(2) .5246(3) .3151(9) .060 Uiso calc R H
H12C 1 .6714(10) .4573(10) .3887(3) .060 Uiso calc R H
C13 1 .6398(4) .3729(2) .1454(3) .0382(9) Uani d . C
H13A 1 .7284(15) .3467(3) .2097(11) .057 Uiso calc R H
H13B 1 .663(2) .3699(2) .0536(8) .057 Uiso calc R H
H13C 1 .5330(8) .3481(3) .1464(18) .057 Uiso calc R H
O4 1 .4030(2) .66490(11) .2018(2) .0308(6) Uani d . O
N2 1 .2112(3) .67814(13) .3345(2) .0224(6) Uani d . N
C21 1 .3639(4) .6792(2) .3121(3) .0264(7) Uani d . C
H21 1 .4511(4) .6920(2) .3867(3) .032 Uiso calc R H
C22 1 .1743(4) .7013(2) .4649(3) .0342(8) Uani d . C
H22A 1 .0958(18) .7444(7) .4508(4) .051 Uiso calc R H
H22B 1 .2774(5) .7171(10) .5267(7) .051 Uiso calc R H
H22C 1 .125(2) .6578(4) .5048(9) .051 Uiso calc R H
C23 1 .0712(3) .6597(2) .2252(3) .0297(8) Uani d . C
H23A 1 -.0012(11) .6226(7) .2580(6) .044 Uiso calc R H
H23B 1 .1122(4) .6374(9) .1487(7) .044 Uiso calc R H
H23C 1 .0083(12) .7067(2) .1953(11) .044 Uiso calc R H
H1O 1 .716(4) .749(2) .441(4) .097(13) Uiso d . H

loop_
_atom_type_symbol
_atom_type_description
_atom_type_scat_dispersion_real
_atom_type_scat_dispersion_imag
_atom_type_scat_source
C C 0.0033 0.0016 'International Tables Vol C Tables 4.2.6.8 and 6.1.1.4'
H H 0.0000 0.0000 'International Tables Vol C Tables 4.2.6.8 and 6.1.1.4'
O O 0.0106 0.0060 'International Tables Vol C Tables 4.2.6.8 and 6.1.1.4'
N N 0.0061 0.0033 'International Tables Vol C Tables 4.2.6.8 and 6.1.1.4'
Li Li -0.0003 0.0001 'International Tables Vol C Tables 4.2.6.8 and 6.1.1.4'

loop_
_geom_angle_atom_site_label_1
_geom_angle_atom_site_label_2
_geom_angle_atom_site_label_3
_geom_angle
_geom_angle_publ_flag
O3 Li1 O2 114.9(2) yes
O3 Li1 O1 126.2(3) yes
O2 Li1 O1 85.5(2) yes
O3 Li1 O4 103.0(2) yes
O2 Li1 O4 124.2(3) yes
O1 Li1 O4 104.1(2) yes
O3 Li1 C6 131.5(2) no
O2 Li1 C6 27.71(10) no
O1 Li1 C6 57.95(14) no
O4 Li1 C6 123.8(2) no
O3 Li1 C1 136.9(2) no
O2 Li1 C1 57.95(14) no
O1 Li1 C1 27.75(9) no
O4 Li1 C1 115.5(2) no
C6 Li1 C1 30.26(9) no
C1 O1 Li1 110.7(2) yes
C6 O2 Li1 110.4(2) yes
O1 C1 C2 124.1(2) yes
O1 C1 C6 115.7(2) yes
C2 C1 C6 120.2(2) yes
O1 C1 Li1 41.60(14) no
C2 C1 Li1 165.2(2) no
C6 C1 Li1 74.3(2) no
C1 C2 C3 120.7(2) yes
C4 C3 C2 119.4(3) yes
C5 C4 C3 120.1(3) yes
C4 C5 C6 121.1(2) yes
O2 C6 C5 124.3(2) yes
O2 C6 C1 117.2(2) yes
C5 C6 C1 118.5(2) yes
O2 C6 Li1 41.84(14) no
C5 C6 Li1 165.8(2) no
C1 C6 Li1 75.4(2) no
C11 O3 Li1 159.0(3) yes
C11 N1 C13 121.2(2) no
C11 N1 C12 120.8(2) no
C13 N1 C12 117.7(2) no
O3 C11 N1 125.2(3) no
C21 O4 Li1 121.7(2) yes
C21 N2 C23 120.5(2) no
C21 N2 C22 121.9(2) no
C23 N2 C22 117.4(2) no
O4 C21 N2 125.4(3) no

loop_
_geom_bond_atom_site_label_1
_geom_bond_atom_site_label_2
_geom_bond_distance
_geom_bond_publ_flag
Li1 O3 1.898(5) yes
Li1 O2 1.929(5) yes
Li1 O1 1.933(5) yes
Li1 O4 1.955(5) yes
Li1 C6 2.709(5) no
Li1 C1 2.724(5) no
O1 C1 1.356(3) yes
O2 C6 1.345(3) yes
C1 C2 1.380(4) yes
C1 C6 1.418(3) yes
C2 C3 1.397(4) yes
C3 C4 1.396(4) yes
C4 C5 1.388(4) yes
C5 C6 1.392(4) yes
O3 C11 1.228(3) no
N1 C11 1.324(3) no
N1 C13 1.454(3) no
N1 C12 1.457(3) no
O4 C21 1.241(3) no
N2 C21 1.319(4) no
N2 C23 1.451(3) no
N2 C22 1.460(3) no

loop_
_geom_torsion_atom_site_label_1
_geom_torsion_atom_site_label_2
_geom_torsion_atom_site_label_3
_geom_torsion_atom_site_label_4
_geom_torsion
_geom_torsion_publ_flag
O3 Li1 O1 C1 123.6(3) no
O2 Li1 O1 C1 5.8(2) no
O4 Li1 O1 C1 -118.4(2) no
C6 Li1 O1 C1 2.9(2) no
C1 Li1 O1 C1 0.000(2) no
O3 Li1 O2 C6 -133.3(2) no
O1 Li1 O2 C6 -5.2(2) no
O4 Li1 O2 C6 98.8(3) no
C6 Li1 O2 C6 0.000(2) no
C1 Li1 O2 C6 -2.1(2) no
Li1 O1 C1 C2 174.8(3) no
Li1 O1 C1 C6 -5.2(3) no
Li1 O1 C1 Li1 0.0000(10) no
O3 Li1 C1 O1 -79.9(3) no
O2 Li1 C1 O1 -173.2(3) no
O1 Li1 C1 O1 0.000(3) no
O4 Li1 C1 O1 70.9(2) no
C6 Li1 C1 O1 -175.1(3) no
O3 Li1 C1 C2 -96.9(9) no
O2 Li1 C1 C2 169.8(9) no
O1 Li1 C1 C2 -17.0(9) no
O4 Li1 C1 C2 53.9(10) no
C6 Li1 C1 C2 167.9(9) no
O3 Li1 C1 C6 95.2(3) no
O2 Li1 C1 C6 1.9(2) no
O1 Li1 C1 C6 175.1(3) no
O4 Li1 C1 C6 -114.0(2) no
C6 Li1 C1 C6 0.000(2) no
O1 C1 C2 C3 179.0(2) no
C6 C1 C2 C3 -0.9(4) no
Li1 C1 C2 C3 -167.5(7) no
C1 C2 C3 C4 0.4(4) no
C2 C3 C4 C5 0.3(4) no
C3 C4 C5 C6 -0.5(4) no
Li1 O2 C6 C5 -176.1(3) no
Li1 O2 C6 C1 3.8(3) no
Li1 O2 C6 Li1 0.0000(10) no
C4 C5 C6 O2 179.7(3) no
C4 C5 C6 C1 -0.1(4) no
C4 C5 C6 Li1 169.0(7) no
O1 C1 C6 O2 1.0(3) no
C2 C1 C6 O2 -179.0(2) no
Li1 C1 C6 O2 -2.6(2) no
O1 C1 C6 C5 -179.1(2) no
C2 C1 C6 C5 0.8(4) no
Li1 C1 C6 C5 177.2(3) no
O1 C1 C6 Li1 3.6(2) no
C2 C1 C6 Li1 -176.4(3) no
Li1 C1 C6 Li1 0.0 no
O3 Li1 C6 O2 61.7(3) no
O2 Li1 C6 O2 0.000(3) no
O1 Li1 C6 O2 173.9(3) no
O4 Li1 C6 O2 -100.4(3) no
C1 Li1 C6 O2 176.5(3) no
O3 Li1 C6 C5 75.1(10) no
O2 Li1 C6 C5 13.4(9) no
O1 Li1 C6 C5 -172.8(9) no
O4 Li1 C6 C5 -87.0(9) no
C1 Li1 C6 C5 -170.1(9) no
O3 Li1 C6 C1 -114.8(3) no
O2 Li1 C6 C1 -176.5(3) no
O1 Li1 C6 C1 -2.69(15) no
O4 Li1 C6 C1 83.0(3) no
C1 Li1 C6 C1 0.000(2) no
O2 Li1 O3 C11 -112.1(7) no
O1 Li1 O3 C11 144.4(6) no
O4 Li1 O3 C11 25.9(8) no
C6 Li1 O3 C11 -139.0(6) no
C1 Li1 O3 C11 179.0(6) no
Li1 O3 C11 N1 -74.0(8) no
C13 N1 C11 O3 -173.6(3) no
C12 N1 C11 O3 -0.3(5) no
O3 Li1 O4 C21 114.4(3) no
O2 Li1 O4 C21 -112.8(3) no
O1 Li1 O4 C21 -18.6(3) no
C6 Li1 O4 C21 -79.2(3) no
C1 Li1 O4 C21 -45.6(3) no
Li1 O4 C21 N2 173.5(3) no
C23 N2 C21 O4 -0.5(5) no
C22 N2 C21 O4 -175.4(3) no
C2 C1 O1 H1O 14.0(17) no
C6 C1 O1 H1O -166.1(17) no
